data_2233702
loop_
_publ_author_name
'Saeed, Aamer'
'Bolte, Michael'
'Arshad, Muhammad'

_publ_section_title
;
 Space group revsion of the triclinic polymorph of salicylaldehyde azine
;
_journal_coeditor_code ZJ2044
_journal_issue 2
_journal_name_full 'Acta Crystallographica Section E'
_journal_page_first o255
_journal_paper_doi 10.1107/S160053681105478X
_journal_volume 68
_journal_year 2012
_chemical_formula_iupac 'C14 H12 N2 O2'
_chemical_formula_moiety 'C14 H12 N2 O2'
_chemical_formula_sum 'C14 H12 N2 O2'
_chemical_formula_weight 240.26
_chemical_name_common
;
2,2'-[hydrazinediylidenebis(methanylylidene)]diphenol
salicylaldehyde azine
;
_chemical_name_systematic
;
2-((1<i>E</i>)-{(<i>E</i>)-2-[(2-hydroxyphenyl)methylidene]hydrazin-1-
ylidene}methyl)phenol
;
_space_group_IT_number 14
_symmetry_cell_setting monoclinic
_symmetry_space_group_name_Hall '-P 2ybc'
_symmetry_space_group_name_H-M 'P 1 21/c 1'
_atom_sites_solution_hydrogens geom
_atom_sites_solution_primary direct
_atom_sites_solution_secondary difmap
_audit_creation_method SHELXL-97
_cell_angle_alpha 90.00
_cell_angle_beta 113.639(5)
_cell_angle_gamma 90.00
_cell_formula_units_Z 4
_cell_length_a 16.3621(11)
_cell_length_b 5.9180(4)
_cell_length_c 13.1706(9)
_cell_measurement_reflns_used 14708
_cell_measurement_temperature 173(2)
_cell_measurement_theta_max 26.2
_cell_measurement_theta_min 3.4
_cell_volume 1168.31(14)
_computing_cell_refinement 'X-AREA (Stoe & Cie, 2001)'
_computing_data_collection 'X-AREA (Stoe & Cie, 2001)'
_computing_data_reduction 'X-AREA (Stoe & Cie, 2001)'
_computing_molecular_graphics 'XP (Sheldrick, 2008) and Mercury (Macrae <i>et al.</i>, 2006)'
_computing_publication_material 'SHELXL97 (Sheldrick, 2008)'
_computing_structure_refinement 'SHELXL97 (Sheldrick, 2008)'
_computing_structure_solution 'SHELXS97 (Sheldrick, 2008)'
_diffrn_ambient_temperature 173(2)
_diffrn_measured_fraction_theta_full 0.999
_diffrn_measured_fraction_theta_max 0.990
_diffrn_measurement_device_type 'Stoe IPDS II two-circle'
_diffrn_measurement_method \w
_diffrn_radiation_monochromator graphite
_diffrn_radiation_source 'fine-focus sealed tube'
_diffrn_radiation_type MoK\a
_diffrn_radiation_wavelength 0.71073
_diffrn_reflns_av_R_equivalents 0.0785
_diffrn_reflns_av_sigmaI/netI 0.0363
_diffrn_reflns_limit_h_max 19
_diffrn_reflns_limit_h_min -19
_diffrn_reflns_limit_k_max 7
_diffrn_reflns_limit_k_min -7
_diffrn_reflns_limit_l_max 15
_diffrn_reflns_limit_l_min -15
_diffrn_reflns_number 14742
_diffrn_reflns_theta_full 25.00
_diffrn_reflns_theta_max 25.66
_diffrn_reflns_theta_min 3.38
_diffrn_standards_number 0
_exptl_absorpt_coefficient_mu 0.093
_exptl_absorpt_correction_type none
_exptl_crystal_colour 'light brown'
_exptl_crystal_density_diffrn 1.366
_exptl_crystal_density_method 'not measured'
_exptl_crystal_description plate
_exptl_crystal_F_000 504
_exptl_crystal_size_max 0.28
_exptl_crystal_size_mid 0.19
_exptl_crystal_size_min 0.12
_refine_diff_density_max 0.184
_refine_diff_density_min -0.157
_refine_ls_extinction_coef 0.029(3)
_refine_ls_extinction_expression Fc^*^=kFc[1+0.001xFc^2^\l^3^/sin(2\q)]^-1/4^
_refine_ls_extinction_method 'SHELXL97 (Sheldrick, 2008)'
_refine_ls_goodness_of_fit_ref 1.167
_refine_ls_hydrogen_treatment mixed
_refine_ls_matrix_type full
_refine_ls_number_parameters 172
_refine_ls_number_reflns 2189
_refine_ls_number_restraints 0
_refine_ls_restrained_S_all 1.167
_refine_ls_R_factor_all 0.0499
_refine_ls_R_factor_gt 0.0448
_refine_ls_shift/su_max 0.000
_refine_ls_shift/su_mean 0.000
_refine_ls_structure_factor_coef Fsqd
_refine_ls_weighting_details 'calc w=1/[\s^2^(Fo^2^)+(0.0386P)^2^+0.5421P] where P=(Fo^2^+2Fc^2^)/3'
_refine_ls_weighting_scheme calc
_refine_ls_wR_factor_gt 0.1133
_refine_ls_wR_factor_ref 0.1160
_reflns_number_gt 1977
_reflns_number_total 2189
_reflns_threshold_expression I>2\s(I)
_cod_data_source_file zj2044.cif
_cod_data_source_block I
_cod_original_sg_symbol_H-M 'P 21/c'
_cod_database_code 2233702
_cod_database_fobs_code 2233702

loop_
_symmetry_equiv_pos_as_xyz
'x, y, z'
'-x, y+1/2, -z+1/2'
'-x, -y, -z'
'x, -y-1/2, z-1/2'

loop_
_atom_site_type_symbol
_atom_site_label
_atom_site_fract_x
_atom_site_fract_y
_atom_site_fract_z
_atom_site_U_iso_or_equiv
_atom_site_adp_type
_atom_site_calc_flag
_atom_site_refinement_flags
_atom_site_occupancy
_atom_site_symmetry_multiplicity
O O1 0.87613(9) 0.1392(2) 0.06801(11) 0.0380(4) Uani d . 1 1
H H1 0.9110(17) 0.204(4) 0.0324(19) 0.059(7) Uiso d . 1 1
N N1 0.97379(9) 0.4503(2) 0.02477(11) 0.0281(3) Uani d . 1 1
C C1 0.90680(10) 0.5083(3) 0.15398(13) 0.0253(4) Uani d . 1 1
C C2 0.86776(11) 0.2920(3) 0.14005(13) 0.0274(4) Uani d . 1 1
C C3 0.81945(12) 0.2302(3) 0.20203(14) 0.0317(4) Uani d . 1 1
H H3 0.7920 0.0857 0.1917 0.038 Uiso calc R 1 1
C C4 0.81141(12) 0.3789(3) 0.27845(14) 0.0341(4) Uani d . 1 1
H H4 0.7785 0.3352 0.3205 0.041 Uiso calc R 1 1
C C5 0.85078(12) 0.5913(3) 0.29465(15) 0.0358(4) Uani d . 1 1
H H5 0.8457 0.6917 0.3481 0.043 Uiso calc R 1 1
C C6 0.89718(11) 0.6543(3) 0.23210(14) 0.0312(4) Uani d . 1 1
H H6 0.9233 0.8005 0.2422 0.037 Uiso calc R 1 1
C C7 0.95815(11) 0.5834(3) 0.09241(13) 0.0264(4) Uani d . 1 1
H H7 0.9807 0.7334 0.1021 0.032 Uiso calc R 1 1
O O1A 0.62345(9) 0.8865(2) 0.17775(10) 0.0357(3) Uani d . 1 1
H H1A 0.5876(18) 0.814(5) 0.111(2) 0.066(8) Uiso d . 1 1
N N1A 0.52522(10) 0.5585(2) 0.04906(11) 0.0283(3) Uani d . 1 1
C C1A 0.59119(10) 0.5328(3) 0.24640(13) 0.0248(4) Uani d . 1 1
C C2A 0.63079(11) 0.7490(3) 0.26375(13) 0.0267(4) Uani d . 1 1
C C3A 0.67951(11) 0.8257(3) 0.37086(14) 0.0306(4) Uani d . 1 1
H H3A 0.7069 0.9703 0.3822 0.037 Uiso calc R 1 1
C C4A 0.68836(12) 0.6931(3) 0.46105(14) 0.0331(4) Uani d . 1 1
H H4A 0.7218 0.7473 0.5339 0.040 Uiso calc R 1 1
C C5A 0.64861(12) 0.4804(3) 0.44581(14) 0.0331(4) Uani d . 1 1
H H5A 0.6539 0.3904 0.5079 0.040 Uiso calc R 1 1
C C6A 0.60154(11) 0.4023(3) 0.33969(13) 0.0284(4) Uani d . 1 1
H H6A 0.5754 0.2561 0.3294 0.034 Uiso calc R 1 1
C C7A 0.54094(11) 0.4405(3) 0.13719(13) 0.0263(4) Uani d . 1 1
H H7A 0.5191 0.2900 0.1303 0.032 Uiso calc R 1 1

loop_
_atom_site_aniso_label
_atom_site_aniso_U_11
_atom_site_aniso_U_22
_atom_site_aniso_U_33
_atom_site_aniso_U_12
_atom_site_aniso_U_13
_atom_site_aniso_U_23
O1 0.0503(8) 0.0324(7) 0.0411(7) -0.0115(6) 0.0286(6) -0.0101(6)
N1 0.0308(7) 0.0300(8) 0.0273(7) -0.0024(6) 0.0155(6) 0.0022(6)
C1 0.0227(8) 0.0290(9) 0.0242(8) -0.0001(6) 0.0094(6) 0.0002(6)
C2 0.0271(8) 0.0298(9) 0.0251(8) -0.0010(7) 0.0103(7) -0.0018(7)
C3 0.0291(9) 0.0329(9) 0.0348(9) -0.0043(7) 0.0145(7) 0.0030(7)
C4 0.0287(9) 0.0463(11) 0.0327(9) 0.0014(8) 0.0180(7) 0.0046(8)
C5 0.0325(9) 0.0450(11) 0.0350(9) 0.0001(8) 0.0189(8) -0.0079(8)
C6 0.0282(9) 0.0319(9) 0.0350(9) -0.0018(7) 0.0141(7) -0.0053(7)
C7 0.0258(8) 0.0268(8) 0.0263(8) -0.0003(6) 0.0101(6) 0.0019(6)
O1A 0.0482(8) 0.0300(7) 0.0301(7) -0.0072(6) 0.0170(6) 0.0017(5)
N1A 0.0332(7) 0.0296(8) 0.0234(7) -0.0005(6) 0.0125(6) -0.0030(6)
C1A 0.0224(8) 0.0283(8) 0.0260(8) 0.0033(6) 0.0121(6) 0.0008(6)
C2A 0.0277(8) 0.0276(8) 0.0282(8) 0.0017(7) 0.0146(7) 0.0015(7)
C3A 0.0286(9) 0.0302(9) 0.0339(9) -0.0025(7) 0.0136(7) -0.0039(7)
C4A 0.0289(9) 0.0421(10) 0.0268(9) -0.0001(8) 0.0094(7) -0.0030(7)
C5A 0.0325(9) 0.0399(10) 0.0264(9) 0.0023(8) 0.0114(7) 0.0057(7)
C6A 0.0270(8) 0.0299(9) 0.0293(9) 0.0012(7) 0.0124(7) 0.0035(7)
C7A 0.0273(8) 0.0273(8) 0.0274(8) 0.0012(7) 0.0142(7) -0.0007(7)

loop_
_atom_type_symbol
_atom_type_description
_atom_type_scat_dispersion_real
_atom_type_scat_dispersion_imag
_atom_type_scat_source
C C 0.0033 0.0016 'International Tables Vol C Tables 4.2.6.8 and 6.1.1.4'
H H 0.0000 0.0000 'International Tables Vol C Tables 4.2.6.8 and 6.1.1.4'
N N 0.0061 0.0033 'International Tables Vol C Tables 4.2.6.8 and 6.1.1.4'
O O 0.0106 0.0060 'International Tables Vol C Tables 4.2.6.8 and 6.1.1.4'

loop_
_geom_angle_atom_site_label_1
_geom_angle_atom_site_label_2
_geom_angle_atom_site_label_3
_geom_angle_site_symmetry_3
_geom_angle
C2 O1 H1 . 108.9(15)
C7 N1 N1 3_765 113.21(17)
C6 C1 C2 . 118.53(15)
C6 C1 C7 . 118.83(15)
C2 C1 C7 . 122.62(15)
O1 C2 C3 . 118.33(16)
O1 C2 C1 . 121.93(15)
C3 C2 C1 . 119.74(15)
C4 C3 C2 . 120.09(17)
C4 C3 H3 . 120.0
C2 C3 H3 . 120.0
C3 C4 C5 . 120.94(16)
C3 C4 H4 . 119.5
C5 C4 H4 . 119.5
C6 C5 C4 . 119.08(17)
C6 C5 H5 . 120.5
C4 C5 H5 . 120.5
C5 C6 C1 . 121.60(17)
C5 C6 H6 . 119.2
C1 C6 H6 . 119.2
N1 C7 C1 . 121.24(15)
N1 C7 H7 . 119.4
C1 C7 H7 . 119.4
C2A O1A H1A . 108.8(16)
C7A N1A N1A 3_665 113.13(17)
C6A C1A C2A . 118.12(15)
C6A C1A C7A . 118.90(15)
C2A C1A C7A . 122.99(15)
O1A C2A C3A . 118.27(15)
O1A C2A C1A . 121.73(15)
C3A C2A C1A . 119.99(15)
C4A C3A C2A . 120.49(16)
C4A C3A H3A . 119.8
C2A C3A H3A . 119.8
C3A C4A C5A . 120.45(16)
C3A C4A H4A . 119.8
C5A C4A H4A . 119.8
C6A C5A C4A . 119.22(16)
C6A C5A H5A . 120.4
C4A C5A H5A . 120.4
C5A C6A C1A . 121.71(16)
C5A C6A H6A . 119.1
C1A C6A H6A . 119.1
N1A C7A C1A . 121.26(15)
N1A C7A H7A . 119.4
C1A C7A H7A . 119.4

loop_
_geom_bond_atom_site_label_1
_geom_bond_atom_site_label_2
_geom_bond_site_symmetry_2
_geom_bond_distance
O1 C2 . 1.357(2)
O1 H1 . 0.95(3)
N1 C7 . 1.289(2)
N1 N1 3_765 1.398(3)
C1 C6 . 1.400(2)
C1 C2 . 1.409(2)
C1 C7 . 1.452(2)
C2 C3 . 1.394(2)
C3 C4 . 1.382(3)
C3 H3 . 0.9500
C4 C5 . 1.390(3)
C4 H4 . 0.9500
C5 C6 . 1.377(2)
C5 H5 . 0.9500
C6 H6 . 0.9500
C7 H7 . 0.9500
O1A C2A . 1.360(2)
O1A H1A . 0.95(3)
N1A C7A . 1.289(2)
N1A N1A 3_665 1.405(3)
C1A C6A . 1.403(2)
C1A C2A . 1.411(2)
C1A C7A . 1.447(2)
C2A C3A . 1.389(2)
C3A C4A . 1.382(2)
C3A H3A . 0.9500
C4A C5A . 1.394(3)
C4A H4A . 0.9500
C5A C6A . 1.377(2)
C5A H5A . 0.9500
C6A H6A . 0.9500
C7A H7A . 0.9500

loop_
_geom_hbond_atom_site_label_D
_geom_hbond_atom_site_label_H
_geom_hbond_atom_site_label_A
_geom_hbond_distance_DH
_geom_hbond_distance_HA
_geom_hbond_distance_DA
_geom_hbond_angle_DHA
O1 H1 N1 0.95(3) 1.81(3) 2.6454(19) 145(2)
O1A H1A N1A 0.95(3) 1.82(3) 2.6532(19) 145(2)

loop_
_geom_torsion_atom_site_label_1
_geom_torsion_atom_site_label_2
_geom_torsion_atom_site_label_3
_geom_torsion_atom_site_label_4
_geom_torsion_site_symmetry_1
_geom_torsion
C6 C1 C2 O1 . -178.31(15)
C7 C1 C2 O1 . 0.3(2)
C6 C1 C2 C3 . 1.2(2)
C7 C1 C2 C3 . 179.82(15)
O1 C2 C3 C4 . 178.26(15)
C1 C2 C3 C4 . -1.3(3)
C2 C3 C4 C5 . 0.2(3)
C3 C4 C5 C6 . 1.0(3)
C4 C5 C6 C1 . -1.0(3)
C2 C1 C6 C5 . -0.1(3)
C7 C1 C6 C5 . -178.71(16)
N1 N1 C7 C1 3_765 -178.38(16)
C6 C1 C7 N1 . 175.52(15)
C2 C1 C7 N1 . -3.1(2)
C6A C1A C2A O1A . -179.65(15)
C7A C1A C2A O1A . 0.5(2)
C6A C1A C2A C3A . 1.0(2)
C7A C1A C2A C3A . -178.84(15)
O1A C2A C3A C4A . 179.50(16)
C1A C2A C3A C4A . -1.1(3)
C2A C3A C4A C5A . 0.1(3)
C3A C4A C5A C6A . 1.0(3)
C4A C5A C6A C1A . -1.2(3)
C2A C1A C6A C5A . 0.2(2)
C7A C1A C6A C5A . 179.97(15)
N1A N1A C7A C1A 3_665 -179.39(16)
C6A C1A C7A N1A . 176.00(15)
C2A C1A C7A N1A . -4.2(2)
